data_7242045
loop_
_publ_author_name
'Shi, Yong-Sheng'
'Yu, Qiang'
'Zhang, Jian-Wei'
'Cui, Guang-Hua'

_publ_section_title
;
 Four dual-functional luminescent Zn(ii)-MOFs based on
 1,2,4,5-benzenetetracarboxylic acid with pyridylbenzimidazole ligands for
 detection of iron(iii) ions and acetylacetone
;
_journal_issue 7
_journal_name_full CrystEngComm
_journal_page_first 1604
_journal_page_last 1615
_journal_paper_doi 10.1039/D0CE01619E
_journal_volume 23
_journal_year 2021
_chemical_formula_moiety 'C20 H15 N3 O4 Zn, 1.5(H O)'
_chemical_formula_sum 'C20 H17.5 N3 O5.5 Zn'
_chemical_formula_weight 453.24
_space_group_crystal_system triclinic
_space_group_IT_number 2
_space_group_name_Hall '-P 1'
_space_group_name_H-M_alt 'P -1'
_atom_sites_solution_hydrogens mixed
_atom_sites_solution_primary dual
_audit_creation_date 2020-10-30
_audit_creation_method
;
Olex2 1.2-beta
(compiled 2018.05.29 svn.r3508 for OlexSys, GUI svn.r5506)
;
_audit_update_record
;
2020-12-26 deposited with the CCDC.	2021-01-07 downloaded from the CCDC.
;
_cell_angle_alpha 99.388(2)
_cell_angle_beta 96.1840(10)
_cell_angle_gamma 101.9350(10)
_cell_formula_units_Z 2
_cell_length_a 8.84390(10)
_cell_length_b 10.2104(2)
_cell_length_c 10.7211(2)
_cell_measurement_reflns_used 4062
_cell_measurement_temperature 293(2)
_cell_measurement_theta_max 22.12
_cell_measurement_theta_min 2.35
_cell_volume 924.41(3)
_computing_molecular_graphics 'Olex2 (Dolomanov et al., 2009)'
_computing_publication_material 'Olex2 (Dolomanov et al., 2009)'
_computing_structure_refinement 'ShelXL (Sheldrick, 2015)'
_computing_structure_solution 'ShelXT (Sheldrick, 2015)'
_diffrn_ambient_temperature 293(2)
_diffrn_measured_fraction_theta_full 0.993
_diffrn_measured_fraction_theta_max 0.947
_diffrn_measurement_device_type 'multiwire proportional'
_diffrn_measurement_method 'phi and omega scans'
_diffrn_radiation_monochromator graphite
_diffrn_radiation_type MoK\a
_diffrn_radiation_wavelength 0.71073
_diffrn_reflns_av_R_equivalents 0.0300
_diffrn_reflns_av_unetI/netI 0.0305
_diffrn_reflns_Laue_measured_fraction_full 0.993
_diffrn_reflns_Laue_measured_fraction_max 0.947
_diffrn_reflns_limit_h_max 12
_diffrn_reflns_limit_h_min -12
_diffrn_reflns_limit_k_max 14
_diffrn_reflns_limit_k_min -14
_diffrn_reflns_limit_l_max 15
_diffrn_reflns_limit_l_min -14
_diffrn_reflns_number 26764
_diffrn_reflns_point_group_measured_fraction_full 0.993
_diffrn_reflns_point_group_measured_fraction_max 0.947
_diffrn_reflns_theta_full 25.242
_diffrn_reflns_theta_max 30.544
_diffrn_reflns_theta_min 2.077
_exptl_absorpt_coefficient_mu 1.371
_exptl_absorpt_correction_type none
_exptl_crystal_colour colourless
_exptl_crystal_density_diffrn 1.628
_exptl_crystal_description block
_exptl_crystal_F_000 465
_exptl_crystal_size_max 0.20
_exptl_crystal_size_mid 0.16
_exptl_crystal_size_min 0.12
_refine_diff_density_max 0.337
_refine_diff_density_min -0.336
_refine_diff_density_rms 0.067
_refine_ls_extinction_method none
_refine_ls_goodness_of_fit_ref 1.086
_refine_ls_hydrogen_treatment constr
_refine_ls_matrix_type full
_refine_ls_number_parameters 277
_refine_ls_number_reflns 5385
_refine_ls_number_restraints 0
_refine_ls_restrained_S_all 1.086
_refine_ls_R_factor_all 0.0456
_refine_ls_R_factor_gt 0.0331
_refine_ls_shift/su_max 0.001
_refine_ls_shift/su_mean 0.000
_refine_ls_structure_factor_coef Fsqd
_refine_ls_weighting_details 'w=1/[\s^2^(Fo^2^)+(0.0462P)^2^+0.1385P] where P=(Fo^2^+2Fc^2^)/3'
_refine_ls_weighting_scheme calc
_refine_ls_wR_factor_gt 0.0844
_refine_ls_wR_factor_ref 0.0887
_reflns_Friedel_coverage 0.000
_reflns_number_gt 4395
_reflns_number_total 5385
_reflns_threshold_expression 'I > 2\s(I)'
_cod_data_source_file d0ce01619e2.cif
_cod_data_source_block 2_CCDC1
_cod_depositor_comments 'Adding full bibliography for 7242042--7242045.cif.'
_cod_original_formula_sum 'C20 H17.50 N3 O5.50 Zn'
_cod_database_code 7242045
_shelx_shelxl_version_number 2018/3
_shelx_space_group_comment
;
The symmetry employed for this shelxl refinement is uniquely defined
by the following loop, which should always be used as a source of
symmetry information in preference to the above space-group names.
They are only intended as comments.
;
_olex2_refinement_description
;
1. Fixed Uiso
 At 1.2 times of:
  All C(H) groups, All C(H,H) groups
 At 1.5 times of:
  All O(H) groups
2. Others
 Fixed Sof: O6(0.5) H6(0.5)
3.a Free rotating group:
 O5(H5A), O6(H6)
3.b Secondary CH2 refined with riding coordinates:
 C15(H15A,H15B), C7(H7A,H7B), C6(H6A,H6B)
3.c Aromatic/amide H refined with riding coordinates:
 C5(H5), C20(H20), C17(H17), C18(H18), C19(H19), C9(H9), C13(H13), C12(H12),
 C11(H11)
;
_olex2_submission_special_instructions 'No special instructions were received'

loop_
_space_group_symop_operation_xyz
'x, y, z'
'-x, -y, -z'

loop_
_atom_site_label
_atom_site_type_symbol
_atom_site_fract_x
_atom_site_fract_y
_atom_site_fract_z
_atom_site_U_iso_or_equiv
_atom_site_adp_type
_atom_site_occupancy
_atom_site_site_symmetry_order
_atom_site_calc_flag
_atom_site_refinement_flags_posn
_atom_site_refinement_flags_adp
_atom_site_refinement_flags_occupancy
_atom_site_disorder_assembly
_atom_site_disorder_group
Zn1 Zn 0.36221(2) 0.80597(2) 0.84707(2) 0.02588(7) Uani 1 1 d . . . . .
O3 O 0.69373(15) 1.19946(13) 0.98372(13) 0.0326(3) Uani 1 1 d . . . . .
O4 O 0.76541(16) 1.15757(14) 0.79302(13) 0.0364(3) Uani 1 1 d . . . . .
O2 O 0.65230(17) 0.71760(13) 0.93043(16) 0.0445(4) Uani 1 1 d . . . . .
O1 O 0.58223(15) 0.89534(13) 0.86758(15) 0.0393(3) Uani 1 1 d . . . . .
N1 N 0.26938(17) 0.62131(14) 0.73710(14) 0.0269(3) Uani 1 1 d . . . . .
N3 N 0.27489(17) -0.05201(14) 0.76419(14) 0.0269(3) Uani 1 1 d . . . . .
N2 N 0.16333(18) 0.40071(14) 0.66565(15) 0.0277(3) Uani 1 1 d . . . . .
C10 C 0.1994(2) 0.50445(16) 0.76885(17) 0.0253(3) Uani 1 1 d . . . . .
C4 C 0.77032(19) 1.14268(16) 0.90536(17) 0.0237(3) Uani 1 1 d . . . . .
C5 C 1.03756(19) 1.13646(16) 0.99803(17) 0.0234(3) Uani 1 1 d . . . . .
H5 H 1.062990 1.229241 0.996755 0.028 Uiso 1 1 calc R . . . .
C2 C 0.84569(18) 0.92408(15) 0.95748(16) 0.0218(3) Uani 1 1 d . . . . .
C1 C 0.68187(19) 0.83647(16) 0.91556(16) 0.0244(3) Uani 1 1 d . . . . .
C3 C 0.88389(18) 1.06405(15) 0.95520(16) 0.0216(3) Uani 1 1 d . . . . .
C16 C 0.1444(2) 0.15582(17) 0.68912(17) 0.0253(3) Uani 1 1 d . . . . .
C15 C 0.0623(2) 0.26426(17) 0.65701(19) 0.0305(4) Uani 1 1 d . . . . .
H15A H 0.006448 0.233947 0.570692 0.037 Uiso 1 1 calc R . . . .
H15B H -0.014795 0.272242 0.713994 0.037 Uiso 1 1 calc R . . . .
C7 C 0.1701(2) 0.48731(18) 0.89998(17) 0.0310(4) Uani 1 1 d . . . . .
H7A H 0.246593 0.556210 0.961228 0.037 Uiso 1 1 calc R . . . .
H7B H 0.186051 0.398915 0.912505 0.037 Uiso 1 1 calc R . . . .
C20 C 0.0549(2) 0.02260(17) 0.67421(18) 0.0298(4) Uani 1 1 d . . . . .
H20 H -0.049899 0.000987 0.638632 0.036 Uiso 1 1 calc R . . . .
C8 C 0.2787(2) 0.59075(18) 0.60671(18) 0.0295(4) Uani 1 1 d . . . . .
C17 C 0.3007(2) 0.18023(18) 0.73868(19) 0.0317(4) Uani 1 1 d . . . . .
H17 H 0.364638 0.266832 0.747448 0.038 Uiso 1 1 calc R . . . .
C18 C 0.3620(2) 0.07589(18) 0.77521(19) 0.0324(4) Uani 1 1 d . . . . .
H18 H 0.467336 0.094428 0.808670 0.039 Uiso 1 1 calc R . . . .
C6 C 0.0060(2) 0.49778(19) 0.92876(18) 0.0341(4) Uani 1 1 d . . . . .
H6A H -0.017533 0.579609 0.904381 0.041 Uiso 1 1 calc R . . . .
H6B H -0.070569 0.419930 0.878317 0.041 Uiso 1 1 calc R . . . .
C19 C 0.1240(2) -0.07606(18) 0.71288(19) 0.0310(4) Uani 1 1 d . . . . .
H19 H 0.062955 -0.164003 0.702980 0.037 Uiso 1 1 calc R . . . .
C14 C 0.2147(2) 0.45202(18) 0.56114(18) 0.0293(4) Uani 1 1 d . . . . .
C9 C 0.3379(3) 0.6746(2) 0.5239(2) 0.0465(5) Uani 1 1 d . . . . .
H9 H 0.378209 0.767636 0.552202 0.056 Uiso 1 1 calc R . . . .
C13 C 0.2159(3) 0.3901(2) 0.4355(2) 0.0421(5) Uani 1 1 d . . . . .
H13 H 0.177303 0.296832 0.407184 0.051 Uiso 1 1 calc R . . . .
C12 C 0.2768(3) 0.4731(3) 0.3550(2) 0.0523(6) Uani 1 1 d . . . . .
H12 H 0.279953 0.435255 0.270640 0.063 Uiso 1 1 calc R . . . .
C11 C 0.3340(3) 0.6137(3) 0.3986(2) 0.0563(7) Uani 1 1 d . . . . .
H11 H 0.370538 0.667628 0.341250 0.068 Uiso 1 1 calc R . . . .
O5 O 0.6474(4) 0.9751(3) 0.5636(3) 0.1157(10) Uani 1 1 d . . . . .
H5A H 0.674289 1.041878 0.626308 0.173 Uiso 1 1 d G . . . .
O6 O 0.5057(7) 0.4451(5) 0.8911(6) 0.1050(17) Uani 0.5 1 d . . P . .
H6 H 0.540163 0.530214 0.918645 0.158 Uiso 0.5 1 d G . P . .

loop_
_atom_site_aniso_label
_atom_site_aniso_U_11
_atom_site_aniso_U_22
_atom_site_aniso_U_33
_atom_site_aniso_U_23
_atom_site_aniso_U_13
_atom_site_aniso_U_12
Zn1 0.02176(11) 0.01846(10) 0.03489(13) 0.00408(8) 0.00063(8) 0.00148(7)
O3 0.0347(7) 0.0299(7) 0.0366(7) 0.0048(5) 0.0060(6) 0.0156(5)
O4 0.0379(8) 0.0404(8) 0.0338(8) 0.0148(6) 0.0045(6) 0.0098(6)
O2 0.0336(8) 0.0232(6) 0.0713(11) 0.0162(7) -0.0051(7) -0.0042(5)
O1 0.0217(6) 0.0275(7) 0.0678(10) 0.0162(7) -0.0006(6) 0.0018(5)
N1 0.0320(8) 0.0178(6) 0.0295(8) 0.0052(6) 0.0055(6) 0.0013(5)
N3 0.0258(7) 0.0209(7) 0.0324(8) 0.0043(6) 0.0018(6) 0.0035(5)
N2 0.0335(8) 0.0173(6) 0.0302(8) 0.0052(6) 0.0031(6) 0.0015(5)
C10 0.0291(9) 0.0176(7) 0.0279(9) 0.0046(6) 0.0020(7) 0.0036(6)
C4 0.0203(8) 0.0177(7) 0.0314(9) 0.0059(6) 0.0018(6) 0.0008(5)
C5 0.0231(8) 0.0146(7) 0.0320(9) 0.0051(6) 0.0056(6) 0.0021(5)
C2 0.0211(8) 0.0159(7) 0.0272(8) 0.0030(6) 0.0052(6) 0.0012(5)
C1 0.0222(8) 0.0202(7) 0.0284(9) 0.0026(6) 0.0048(6) 0.0008(6)
C3 0.0212(8) 0.0175(7) 0.0263(8) 0.0042(6) 0.0052(6) 0.0044(5)
C16 0.0292(9) 0.0186(7) 0.0264(8) 0.0032(6) 0.0046(7) 0.0023(6)
C15 0.0314(9) 0.0184(8) 0.0380(10) 0.0042(7) 0.0005(8) 0.0009(6)
C7 0.0431(11) 0.0210(8) 0.0281(9) 0.0068(7) 0.0055(8) 0.0041(7)
C20 0.0263(9) 0.0216(8) 0.0377(10) 0.0048(7) -0.0026(7) 0.0010(6)
C8 0.0330(9) 0.0239(8) 0.0316(9) 0.0077(7) 0.0056(7) 0.0040(7)
C17 0.0282(9) 0.0197(8) 0.0443(11) 0.0064(7) 0.0042(8) -0.0006(6)
C18 0.0235(9) 0.0263(9) 0.0446(11) 0.0071(8) 0.0016(7) 0.0007(6)
C6 0.0464(11) 0.0242(9) 0.0318(10) 0.0050(7) 0.0101(8) 0.0065(8)
C19 0.0301(9) 0.0198(8) 0.0390(10) 0.0047(7) -0.0004(7) -0.0001(6)
C14 0.0329(10) 0.0250(8) 0.0284(9) 0.0060(7) 0.0020(7) 0.0039(7)
C9 0.0624(15) 0.0336(11) 0.0447(13) 0.0153(9) 0.0196(11) 0.0016(10)
C13 0.0515(13) 0.0355(11) 0.0330(11) -0.0007(8) 0.0017(9) 0.0037(9)
C12 0.0657(16) 0.0603(15) 0.0303(11) 0.0055(10) 0.0122(10) 0.0131(12)
C11 0.0733(18) 0.0579(15) 0.0424(13) 0.0231(12) 0.0230(12) 0.0080(13)
O5 0.113(2) 0.120(2) 0.0806(18) -0.0301(15) -0.0018(16) -0.0023(18)
O6 0.107(4) 0.064(3) 0.129(5) 0.011(3) -0.004(3) 0.002(3)

loop_
_atom_type_symbol
_atom_type_description
_atom_type_scat_dispersion_real
_atom_type_scat_dispersion_imag
_atom_type_scat_source
C C 0.0033 0.0016 'International Tables Vol C Tables 4.2.6.8 and 6.1.1.4'
H H 0.0000 0.0000 'International Tables Vol C Tables 4.2.6.8 and 6.1.1.4'
N N 0.0061 0.0033 'International Tables Vol C Tables 4.2.6.8 and 6.1.1.4'
O O 0.0106 0.0060 'International Tables Vol C Tables 4.2.6.8 and 6.1.1.4'
Zn Zn 0.2839 1.4301 'International Tables Vol C Tables 4.2.6.8 and 6.1.1.4'

loop_
_geom_angle_atom_site_label_1
_geom_angle_atom_site_label_2
_geom_angle_atom_site_label_3
_geom_angle
_geom_angle_site_symmetry_1
_geom_angle_site_symmetry_3
_geom_angle_publ_flag
O3 Zn1 O1 107.55(6) 2_677 . ?
O3 Zn1 N1 107.71(6) 2_677 . ?
O3 Zn1 N3 112.20(6) 2_677 1_565 ?
O1 Zn1 N1 123.45(6) . . ?
O1 Zn1 N3 97.60(6) . 1_565 ?
N1 Zn1 N3 108.01(6) . 1_565 ?
C4 O3 Zn1 139.96(12) . 2_677 ?
C1 O1 Zn1 118.22(11) . . ?
C10 N1 Zn1 130.20(12) . . ?
C10 N1 C8 106.29(14) . . ?
C8 N1 Zn1 123.35(11) . . ?
C18 N3 Zn1 120.64(12) . 1_545 ?
C19 N3 Zn1 121.55(12) . 1_545 ?
C19 N3 C18 117.19(15) . . ?
C10 N2 C15 126.71(15) . . ?
C10 N2 C14 108.17(14) . . ?
C14 N2 C15 124.22(15) . . ?
N1 C10 N2 110.96(15) . . ?
N1 C10 C7 125.16(15) . . ?
N2 C10 C7 123.83(15) . . ?
O3 C4 C3 118.49(15) . . ?
O4 C4 O3 123.01(16) . . ?
O4 C4 C3 118.24(15) . . ?
C2 C5 C3 122.79(14) 2_777 . ?
C5 C2 C1 118.46(14) 2_777 . ?
C5 C2 C3 118.70(14) 2_777 . ?
C3 C2 C1 122.82(15) . . ?
O2 C1 O1 124.51(16) . . ?
O2 C1 C2 119.92(16) . . ?
O1 C1 C2 115.57(14) . . ?
C5 C3 C4 116.92(14) . . ?
C5 C3 C2 118.51(15) . . ?
C2 C3 C4 124.55(15) . . ?
C20 C16 C15 117.92(15) . . ?
C17 C16 C15 124.44(15) . . ?
C17 C16 C20 117.55(16) . . ?
N2 C15 C16 115.81(15) . . ?
C10 C7 C6 114.75(16) . . ?
C19 C20 C16 119.15(17) . . ?
N1 C8 C14 109.07(15) . . ?
N1 C8 C9 130.66(17) . . ?
C14 C8 C9 120.27(18) . . ?
C16 C17 C18 120.00(16) . . ?
N3 C18 C17 122.58(17) . . ?
C6 C6 C7 111.3(2) 2_567 . ?
N3 C19 C20 123.49(16) . . ?
N2 C14 C8 105.49(15) . . ?
C13 C14 N2 132.37(17) . . ?
C13 C14 C8 122.09(18) . . ?
C11 C9 C8 117.4(2) . . ?
C12 C13 C14 117.1(2) . . ?
C13 C12 C11 121.0(2) . . ?
C9 C11 C12 122.0(2) . . ?

loop_
_geom_bond_atom_site_label_1
_geom_bond_atom_site_label_2
_geom_bond_distance
_geom_bond_site_symmetry_2
_geom_bond_publ_flag
Zn1 O3 1.9375(13) 2_677 ?
Zn1 O1 1.9431(13) . ?
Zn1 N1 2.0112(14) . ?
Zn1 N3 2.0553(15) 1_565 ?
O3 C4 1.275(2) . ?
O4 C4 1.236(2) . ?
O2 C1 1.228(2) . ?
O1 C1 1.275(2) . ?
N1 C10 1.340(2) . ?
N1 C8 1.397(2) . ?
N3 C18 1.352(2) . ?
N3 C19 1.344(2) . ?
N2 C10 1.360(2) . ?
N2 C15 1.474(2) . ?
N2 C14 1.393(2) . ?
C10 C7 1.488(2) . ?
C4 C3 1.516(2) . ?
C5 C2 1.389(2) 2_777 ?
C5 C3 1.394(2) . ?
C2 C1 1.515(2) . ?
C2 C3 1.404(2) . ?
C16 C15 1.508(2) . ?
C16 C20 1.400(2) . ?
C16 C17 1.383(3) . ?
C7 C6 1.537(3) . ?
C20 C19 1.377(3) . ?
C8 C14 1.396(2) . ?
C8 C9 1.399(3) . ?
C17 C18 1.383(3) . ?
C6 C6 1.537(4) 2_567 ?
C14 C13 1.393(3) . ?
C9 C11 1.378(3) . ?
C13 C12 1.380(3) . ?
C12 C11 1.402(3) . ?
